data_7037754
loop_
_publ_author_name
'Li, Jia-Jia'
'Fan, Ting-Ting'
'Qu, Xiang-Long'
'Han, Hong-Liang'
'Li, Xia'

_publ_section_title
;
 Temperature-induced 1D lanthanide polymeric frameworks based on Lnn (n =
 2, 2, 4, 6) cores: synthesis, crystal structures and luminescence
 properties.
;
_journal_issue 7
_journal_name_full 'Dalton transactions (Cambridge, England : 2003)'
_journal_page_first 2924
_journal_page_last 2935
_journal_paper_doi 10.1039/c5dt04262c
_journal_volume 45
_journal_year 2016
_chemical_formula_sum 'C48 H22 F12 Gd2 N4 O15'
_chemical_formula_weight 1437.19
_space_group_crystal_system triclinic
_space_group_IT_number 2
_space_group_name_Hall '-P 1'
_space_group_name_H-M_alt 'P -1'
_symmetry_space_group_name_Hall '-P 1'
_symmetry_space_group_name_H-M 'P -1'
_atom_sites_solution_hydrogens mixed
_audit_creation_method SHELXL-2014/7
_audit_update_record
;
2015-12-21 deposited with the CCDC.
2015-12-22 downloaded from the CCDC.
;
_cell_angle_alpha 63.6820(10)
_cell_angle_beta 81.1340(10)
_cell_angle_gamma 65.4950(10)
_cell_formula_units_Z 2
_cell_length_a 13.9713(6)
_cell_length_b 14.1629(6)
_cell_length_c 15.0301(6)
_cell_measurement_reflns_used 8196
_cell_measurement_temperature 293(2)
_cell_measurement_theta_max 27.11
_cell_measurement_theta_min 3.14
_cell_volume 2424.06(18)
_computing_cell_refinement 'Bruker SMART'
_computing_data_collection 'Bruker SMART'
_computing_data_reduction 'Bruker SAINT'
_computing_molecular_graphics 'Bruker SHELXTL'
_computing_publication_material 'Bruker SHELXTL'
_computing_structure_refinement 'SHELXL-2014/7 (Sheldrick, 2014)'
_computing_structure_solution 'SHELXS-97 (Sheldrick, 1990)'
_diffrn_ambient_temperature 293(2)
_diffrn_measured_fraction_theta_full 0.998
_diffrn_measured_fraction_theta_max 0.995
_diffrn_measurement_device_type 'Bruker CCD area detector'
_diffrn_measurement_method 'phi and omega scans'
_diffrn_radiation_type MoK\a
_diffrn_radiation_wavelength 0.71073
_diffrn_reflns_av_R_equivalents 0.0783
_diffrn_reflns_av_unetI/netI 0.0395
_diffrn_reflns_laue_measured_fraction_full 0.998
_diffrn_reflns_laue_measured_fraction_max 0.995
_diffrn_reflns_limit_h_max 18
_diffrn_reflns_limit_h_min -18
_diffrn_reflns_limit_k_max 18
_diffrn_reflns_limit_k_min -18
_diffrn_reflns_limit_l_max 19
_diffrn_reflns_limit_l_min -19
_diffrn_reflns_number 50363
_diffrn_reflns_point_group_measured_fraction_full 0.998
_diffrn_reflns_point_group_measured_fraction_max 0.995
_diffrn_reflns_theta_full 25.242
_diffrn_reflns_theta_max 27.589
_diffrn_reflns_theta_min 2.912
_diffrn_source 'fine-focus sealed tube'
_exptl_absorpt_coefficient_mu 2.834
_exptl_absorpt_correction_T_max 0.6295
_exptl_absorpt_correction_T_min 0.5744
_exptl_absorpt_correction_type multi-scan
_exptl_absorpt_process_details 'SADABS; Bruker, 2000'
_exptl_crystal_colour colorless
_exptl_crystal_density_diffrn 1.969
_exptl_crystal_density_method 'not measured'
_exptl_crystal_description block
_exptl_crystal_F_000 1388
_exptl_crystal_size_max 0.220
_exptl_crystal_size_mid 0.200
_exptl_crystal_size_min 0.180
_refine_diff_density_max 1.242
_refine_diff_density_min -1.378
_refine_diff_density_rms 0.153
_refine_ls_extinction_method none
_refine_ls_goodness_of_fit_ref 1.022
_refine_ls_hydrogen_treatment constr
_refine_ls_matrix_type full
_refine_ls_number_parameters 730
_refine_ls_number_reflns 11201
_refine_ls_number_restraints 7
_refine_ls_restrained_S_all 1.031
_refine_ls_R_factor_all 0.0315
_refine_ls_R_factor_gt 0.0277
_refine_ls_shift/su_max 0.025
_refine_ls_shift/su_mean 0.001
_refine_ls_structure_factor_coef Fsqd
_refine_ls_weighting_details 'w=1/[\s^2^(Fo^2^)+(0.0486P)^2^+1.3517P] where P=(Fo^2^+2Fc^2^)/3'
_refine_ls_weighting_scheme calc
_refine_ls_wR_factor_gt 0.0778
_refine_ls_wR_factor_ref 0.0805
_reflns_Friedel_coverage 0.000
_reflns_number_gt 10163
_reflns_number_total 11201
_reflns_threshold_expression 'I > 2\s(I)'
_cod_data_source_file c5dt04262c2.cif
_cod_data_source_block 3
_cod_depositor_comments 'Adding full bibliography for 7037751--7037761.cif.'
_cod_database_code 7037754
_audit_block_doi 10.5517/cc14bpsy
_shelx_shelxl_version_number 2014/7
_shelx_space_group_comment
;
The symmetry employed for this shelxl refinement is uniquely defined
by the following loop, which should always be used as a source of
symmetry information in preference to the above space-group names.
They are only intended as comments.
;
_shelx_estimated_absorpt_t_min 0.574
_shelx_estimated_absorpt_t_max 0.629

loop_
_space_group_symop_operation_xyz
'x, y, z'
'-x, -y, -z'

loop_
_atom_site_label
_atom_site_type_symbol
_atom_site_fract_x
_atom_site_fract_y
_atom_site_fract_z
_atom_site_U_iso_or_equiv
_atom_site_adp_type
_atom_site_occupancy
_atom_site_site_symmetry_order
_atom_site_calc_flag
_atom_site_refinement_flags_posn
_atom_site_refinement_flags_adp
Gd1 Gd 0.64692(2) -0.01347(2) 1.06083(2) 0.02185(5) Uani 1 1 d . .
Gd2 Gd 0.60636(2) 0.23924(2) 0.64101(2) 0.02331(5) Uani 1 1 d . .
C1 C 0.8939(3) -0.2236(3) 1.0703(3) 0.0396(7) Uani 1 1 d . .
H1 H 0.8515 -0.2510 1.0551 0.048 Uiso 1 1 calc R U
C2 C 1.0027(3) -0.2822(3) 1.0736(3) 0.0483(8) Uani 1 1 d . .
H2 H 1.0315 -0.3474 1.0617 0.058 Uiso 1 1 calc R U
C3 C 1.0665(3) -0.2427(3) 1.0948(3) 0.0498(8) Uani 1 1 d . .
H3 H 1.1393 -0.2803 1.0967 0.060 Uiso 1 1 calc R U
C4 C 1.0208(2) -0.1451(3) 1.1134(2) 0.0362(6) Uani 1 1 d . .
C5 C 1.0822(2) -0.0961(3) 1.1336(2) 0.0451(8) Uani 1 1 d . .
H5 H 1.1553 -0.1296 1.1341 0.054 Uiso 1 1 calc R U
C6 C 1.0352(3) -0.0026(3) 1.1518(3) 0.0450(8) Uani 1 1 d . .
H6 H 1.0764 0.0288 1.1628 0.054 Uiso 1 1 calc R U
C7 C 0.9234(2) 0.0496(3) 1.1548(2) 0.0351(6) Uani 1 1 d . .
C8 C 0.8716(3) 0.1430(3) 1.1795(2) 0.0427(7) Uani 1 1 d . .
H8 H 0.9101 0.1760 1.1923 0.051 Uiso 1 1 calc R U
C9 C 0.7650(3) 0.1851(3) 1.1847(2) 0.0406(7) Uani 1 1 d . .
H9 H 0.7302 0.2441 1.2046 0.049 Uiso 1 1 calc R U
C10 C 0.7087(2) 0.1379(2) 1.1596(2) 0.0339(6) Uani 1 1 d . .
H10 H 0.6356 0.1700 1.1598 0.041 Uiso 1 1 calc R U
C11 C 0.8601(2) 0.0051(2) 1.13420(19) 0.0274(5) Uani 1 1 d . .
C12 C 0.9101(2) -0.0929(2) 1.11139(19) 0.0282(5) Uani 1 1 d . .
C13 C 0.8478(3) 0.0491(3) 0.6198(3) 0.0449(8) Uani 1 1 d . .
H13 H 0.8057 0.0100 0.6267 0.054 Uiso 1 1 calc R U
C14 C 0.9557(3) -0.0036(3) 0.6103(3) 0.0573(10) Uani 1 1 d . .
H14 H 0.9843 -0.0759 0.6107 0.069 Uiso 1 1 calc R U
C15 C 1.0185(3) 0.0523(4) 0.6004(3) 0.0574(10) Uani 1 1 d . .
H15 H 1.0906 0.0185 0.5936 0.069 Uiso 1 1 calc R U
C16 C 0.9741(3) 0.1609(3) 0.6005(3) 0.0499(9) Uani 1 1 d . .
C17 C 1.0348(3) 0.2242(5) 0.5944(4) 0.0697(12) Uani 1 1 d . .
H17 H 1.1075 0.1925 0.5900 0.084 Uiso 1 1 calc R U
C18 C 0.9892(3) 0.3271(5) 0.5949(4) 0.0715(13) Uani 1 1 d . .
H18 H 1.0308 0.3657 0.5912 0.086 Uiso 1 1 calc R U
C19 C 0.8775(3) 0.3801(4) 0.6009(3) 0.0529(9) Uani 1 1 d . .
C20 C 0.8259(3) 0.4893(4) 0.5999(4) 0.0659(12) Uani 1 1 d . .
H20 H 0.8643 0.5311 0.5959 0.079 Uiso 1 1 calc R U
C21 C 0.7194(4) 0.5337(4) 0.6047(4) 0.0659(12) Uani 1 1 d . .
H21 H 0.6841 0.6062 0.6036 0.079 Uiso 1 1 calc R U
C22 C 0.6635(3) 0.4687(3) 0.6114(3) 0.0437(7) Uani 1 1 d . .
H22 H 0.5907 0.5000 0.6149 0.052 Uiso 1 1 calc R U
C23 C 0.8150(2) 0.3205(3) 0.6076(2) 0.0354(6) Uani 1 1 d . .
C24 C 0.8644(2) 0.2081(3) 0.6095(2) 0.0353(6) Uani 1 1 d . .
C25 C 0.6915(2) -0.0424(2) 0.8356(2) 0.0266(5) Uani 1 1 d . .
C26 C 0.7265(2) -0.1569(2) 0.82899(19) 0.0261(5) Uani 1 1 d . .
C27 C 0.8295(2) -0.2319(2) 0.8422(2) 0.0330(6) Uani 1 1 d . .
C28 C 0.8600(2) -0.3374(3) 0.8407(3) 0.0394(7) Uani 1 1 d . .
C29 C 0.7847(3) -0.3675(3) 0.8238(3) 0.0428(7) Uani 1 1 d . .
C30 C 0.6824(3) -0.2931(3) 0.8093(2) 0.0375(7) Uani 1 1 d . .
C31 C 0.6505(2) -0.1875(2) 0.8110(2) 0.0277(5) Uani 1 1 d . .
C32 C 0.5356(2) -0.1080(2) 0.7969(2) 0.0273(5) Uani 1 1 d . .
C33 C 0.4000(2) 0.3931(2) 0.64671(19) 0.0280(5) Uani 1 1 d . .
C34 C 0.2936(2) 0.4796(2) 0.6496(2) 0.0290(6) Uani 1 1 d . .
C35 C 0.2033(2) 0.4565(3) 0.6653(2) 0.0382(7) Uani 1 1 d . .
C36 C 0.1064(3) 0.5365(3) 0.6671(3) 0.0438(7) Uani 1 1 d . .
C37 C 0.0949(2) 0.6422(3) 0.6552(3) 0.0436(7) Uani 1 1 d . .
C38 C 0.1839(2) 0.6664(2) 0.6400(2) 0.0363(6) Uani 1 1 d . .
C39 C 0.2823(2) 0.5892(2) 0.63585(19) 0.0291(5) Uani 1 1 d . .
C40 C 0.3714(2) 0.6308(2) 0.6166(2) 0.0289(5) Uani 1 1 d . .
C41 C 0.6126(2) 0.2301(2) 0.87403(19) 0.0247(5) Uani 1 1 d . .
C42 C 0.5136(2) 0.3180(2) 0.89205(19) 0.0251(5) Uani 1 1 d . .
C43 C 0.5196(2) 0.4134(2) 0.8901(2) 0.0310(6) Uani 1 1 d . .
C44 C 0.4334(3) 0.4958(2) 0.9074(2) 0.0333(6) Uani 1 1 d . .
C45 C 0.3391(2) 0.4838(2) 0.9253(2) 0.0355(6) Uani 1 1 d . .
C46 C 0.3315(2) 0.3900(2) 0.9249(2) 0.0309(6) Uani 1 1 d . .
C47 C 0.4175(2) 0.3052(2) 0.90954(19) 0.0255(5) Uani 1 1 d . .
C48 C 0.4092(2) 0.2018(2) 0.91234(19) 0.0263(5) Uani 1 1 d . .
F1 F 0.90593(14) -0.20542(18) 0.85673(17) 0.0499(5) Uani 1 1 d . .
F2 F 0.96111(16) -0.41111(18) 0.85766(19) 0.0607(6) Uani 1 1 d . .
F3 F 0.81303(19) -0.46965(17) 0.8228(2) 0.0675(7) Uani 1 1 d . .
F4 F 0.60930(16) -0.32514(18) 0.79553(19) 0.0577(6) Uani 1 1 d . .
F5 F 0.20618(16) 0.35724(17) 0.67443(18) 0.0549(5) Uani 1 1 d . .
F6 F 0.01983(16) 0.5118(2) 0.6815(2) 0.0682(7) Uani 1 1 d . .
F7 F -0.00048(16) 0.72160(19) 0.6555(2) 0.0663(7) Uani 1 1 d . .
F8 F 0.17060(16) 0.77192(16) 0.62684(16) 0.0518(5) Uani 1 1 d . .
F9 F 0.23582(14) 0.38511(16) 0.94252(17) 0.0489(5) Uani 1 1 d . .
F10 F 0.25406(17) 0.56276(17) 0.94343(19) 0.0597(6) Uani 1 1 d . .
F11 F 0.44109(17) 0.58743(16) 0.90604(17) 0.0501(5) Uani 1 1 d . .
F12 F 0.61125(15) 0.42728(17) 0.87150(17) 0.0487(5) Uani 1 1 d . .
N1 N 0.84760(18) -0.1310(2) 1.08741(18) 0.0302(5) Uani 1 1 d . .
N2 N 0.75379(18) 0.05031(19) 1.13555(16) 0.0272(5) Uani 1 1 d . .
N3 N 0.80248(19) 0.1518(2) 0.61963(18) 0.0346(5) Uani 1 1 d . .
N4 N 0.70831(19) 0.3656(2) 0.61298(18) 0.0324(5) Uani 1 1 d . .
O1 O 0.70611(18) -0.04781(18) 0.91660(16) 0.0372(5) Uani 1 1 d . .
O2 O 0.65009(19) 0.04457(17) 0.75831(16) 0.0400(5) Uani 1 1 d . .
O3 O 0.49235(15) -0.10066(16) 0.87453(14) 0.0304(4) Uani 1 1 d . .
O4 O 0.49345(18) -0.0574(2) 0.71242(16) 0.0423(5) Uani 1 1 d . .
O5 O 0.41675(18) 0.28914(18) 0.6766(2) 0.0495(6) Uani 1 1 d . .
O6 O 0.47321(16) 0.42671(17) 0.61339(18) 0.0412(5) Uani 1 1 d . .
O7 O 0.39030(17) 0.67893(18) 0.52685(14) 0.0343(4) Uani 1 1 d . .
O8 O 0.4117(2) 0.6220(2) 0.68799(16) 0.0472(6) Uani 1 1 d . .
O9 O 0.63112(17) 0.24182(17) 0.78742(14) 0.0351(4) Uani 1 1 d . .
O10 O 0.67036(15) 0.15470(16) 0.94852(14) 0.0298(4) Uani 1 1 d . .
O11 O 0.48905(16) 0.10882(16) 0.93496(14) 0.0306(4) Uani 1 1 d . .
O12 O 0.32155(17) 0.21099(19) 0.89206(18) 0.0396(5) Uani 1 1 d . .
O13 O 0.65958(18) -0.11786(18) 1.24032(15) 0.0368(5) Uani 1 1 d D .
H13A H 0.6621 -0.1836 1.2637 0.055 Uiso 1 1 d DR U
H13B H 0.6222 -0.0763 1.2693 0.055 Uiso 1 1 d DR U
O14 O 0.5650(3) 0.1287(2) 0.57922(18) 0.0672(9) Uani 1 1 d D .
H14A H 0.5635 0.0644 0.6162 0.101 Uiso 1 1 d DR U
H14B H 0.5473 0.1546 0.5192 0.101 Uiso 1 1 d DR U
O15 O 0.5342(5) 0.1889(4) 0.3888(2) 0.134(2) Uani 1 1 d D .
H15A H 0.4983 0.1795 0.3569 0.202 Uiso 1 1 d DR U
H15B H 0.5286 0.2562 0.3647 0.202 Uiso 1 1 d DR U

loop_
_atom_site_aniso_label
_atom_site_aniso_U_11
_atom_site_aniso_U_22
_atom_site_aniso_U_33
_atom_site_aniso_U_23
_atom_site_aniso_U_13
_atom_site_aniso_U_12
Gd1 0.01919(7) 0.01890(7) 0.02689(7) -0.00938(5) -0.00134(5) -0.00650(5)
Gd2 0.02437(8) 0.01907(7) 0.02358(7) -0.00727(5) 0.00212(5) -0.00817(6)
C1 0.0310(16) 0.0348(16) 0.0547(19) -0.0228(15) -0.0001(14) -0.0096(13)
C2 0.0342(18) 0.0365(18) 0.068(2) -0.0264(17) -0.0013(16) -0.0021(14)
C3 0.0236(15) 0.053(2) 0.058(2) -0.0220(17) -0.0024(14) -0.0008(14)
C4 0.0218(14) 0.0417(16) 0.0377(15) -0.0123(13) -0.0007(11) -0.0099(12)
C5 0.0246(15) 0.064(2) 0.0450(17) -0.0183(16) -0.0003(13) -0.0206(15)
C6 0.0341(17) 0.060(2) 0.0504(19) -0.0202(17) -0.0004(14) -0.0293(16)
C7 0.0319(15) 0.0396(16) 0.0360(15) -0.0108(13) -0.0046(12) -0.0198(13)
C8 0.0456(18) 0.0445(18) 0.0495(18) -0.0172(15) -0.0080(14) -0.0276(15)
C9 0.0469(18) 0.0330(15) 0.0486(18) -0.0181(14) -0.0080(14) -0.0174(14)
C10 0.0301(15) 0.0280(14) 0.0467(16) -0.0161(13) -0.0046(12) -0.0119(12)
C11 0.0265(13) 0.0292(13) 0.0253(12) -0.0051(10) -0.0026(10) -0.0155(11)
C12 0.0219(13) 0.0307(14) 0.0276(13) -0.0071(11) 0.0000(10) -0.0117(11)
C13 0.0431(19) 0.0366(17) 0.0466(18) -0.0206(15) 0.0044(15) -0.0056(14)
C14 0.048(2) 0.046(2) 0.053(2) -0.0225(17) 0.0075(17) 0.0040(17)
C15 0.0330(18) 0.062(2) 0.052(2) -0.0228(19) 0.0059(15) 0.0004(17)
C16 0.0314(17) 0.057(2) 0.0439(18) -0.0158(17) 0.0057(14) -0.0092(16)
C17 0.0305(19) 0.094(4) 0.084(3) -0.038(3) 0.0088(19) -0.026(2)
C18 0.039(2) 0.089(3) 0.102(4) -0.043(3) 0.007(2) -0.036(2)
C19 0.0398(19) 0.066(2) 0.066(2) -0.031(2) 0.0074(17) -0.0308(18)
C20 0.055(2) 0.073(3) 0.099(3) -0.048(3) 0.012(2) -0.042(2)
C21 0.059(3) 0.062(3) 0.105(4) -0.051(3) 0.016(2) -0.036(2)
C22 0.0368(17) 0.0392(17) 0.062(2) -0.0262(16) 0.0056(15) -0.0177(14)
C23 0.0323(15) 0.0452(17) 0.0328(14) -0.0164(13) 0.0050(12) -0.0202(13)
C24 0.0270(14) 0.0405(16) 0.0300(14) -0.0125(12) 0.0021(11) -0.0086(12)
C25 0.0276(13) 0.0221(12) 0.0318(13) -0.0117(11) 0.0035(11) -0.0117(11)
C26 0.0296(13) 0.0201(12) 0.0274(12) -0.0097(10) 0.0032(10) -0.0096(10)
C27 0.0267(14) 0.0300(14) 0.0423(15) -0.0162(12) 0.0032(12) -0.0106(12)
C28 0.0275(15) 0.0299(15) 0.0525(18) -0.0196(14) 0.0027(13) -0.0017(12)
C29 0.0437(18) 0.0243(14) 0.060(2) -0.0223(14) 0.0019(15) -0.0082(13)
C30 0.0404(17) 0.0312(15) 0.0498(17) -0.0218(14) 0.0018(14) -0.0169(13)
C31 0.0274(14) 0.0263(13) 0.0313(13) -0.0144(11) 0.0051(11) -0.0111(11)
C32 0.0288(13) 0.0260(13) 0.0316(13) -0.0135(11) 0.0018(11) -0.0136(11)
C33 0.0268(13) 0.0216(13) 0.0271(13) -0.0050(10) -0.0001(10) -0.0071(11)
C34 0.0267(14) 0.0258(13) 0.0298(13) -0.0098(11) 0.0043(11) -0.0091(11)
C35 0.0328(16) 0.0294(15) 0.0471(17) -0.0114(13) 0.0021(13) -0.0126(13)
C36 0.0339(17) 0.0434(18) 0.0529(19) -0.0190(16) 0.0017(14) -0.0153(14)
C37 0.0295(16) 0.0353(16) 0.0524(19) -0.0167(14) 0.0086(14) -0.0047(13)
C38 0.0365(16) 0.0270(14) 0.0404(16) -0.0149(12) 0.0086(13) -0.0097(12)
C39 0.0298(14) 0.0256(13) 0.0254(12) -0.0082(10) 0.0047(10) -0.0090(11)
C40 0.0294(14) 0.0237(13) 0.0308(13) -0.0112(11) 0.0024(11) -0.0086(11)
C41 0.0282(13) 0.0214(12) 0.0286(13) -0.0099(10) 0.0034(10) -0.0150(11)
C42 0.0293(14) 0.0216(12) 0.0237(12) -0.0067(10) -0.0015(10) -0.0116(11)
C43 0.0331(15) 0.0291(14) 0.0351(14) -0.0124(12) 0.0001(11) -0.0171(12)
C44 0.0461(17) 0.0189(12) 0.0384(15) -0.0121(11) -0.0034(13) -0.0144(12)
C45 0.0378(16) 0.0214(13) 0.0433(16) -0.0153(12) 0.0031(13) -0.0066(12)
C46 0.0289(14) 0.0235(13) 0.0386(15) -0.0107(11) 0.0030(11) -0.0121(11)
C47 0.0297(14) 0.0210(12) 0.0266(12) -0.0079(10) -0.0007(10) -0.0123(11)
C48 0.0310(14) 0.0241(13) 0.0279(12) -0.0114(10) 0.0038(10) -0.0148(11)
F1 0.0279(9) 0.0499(11) 0.0818(14) -0.0362(11) 0.0010(9) -0.0148(9)
F2 0.0351(11) 0.0433(11) 0.0928(17) -0.0350(12) -0.0018(11) 0.0026(9)
F3 0.0621(14) 0.0337(11) 0.112(2) -0.0454(13) -0.0054(13) -0.0048(10)
F4 0.0488(12) 0.0441(11) 0.0981(17) -0.0382(12) -0.0063(11) -0.0224(10)
F5 0.0357(10) 0.0367(10) 0.0935(16) -0.0253(11) 0.0027(10) -0.0176(9)
F6 0.0292(11) 0.0645(15) 0.114(2) -0.0396(15) 0.0126(12) -0.0229(10)
F7 0.0332(11) 0.0490(12) 0.0979(18) -0.0316(13) 0.0188(11) -0.0041(9)
F8 0.0484(11) 0.0317(9) 0.0720(14) -0.0274(10) 0.0119(10) -0.0101(9)
F9 0.0301(9) 0.0390(10) 0.0819(14) -0.0308(10) 0.0150(9) -0.0163(8)
F10 0.0514(12) 0.0348(10) 0.0948(17) -0.0390(11) 0.0211(12) -0.0122(9)
F11 0.0581(13) 0.0286(9) 0.0760(14) -0.0284(10) -0.0024(10) -0.0197(9)
F12 0.0387(10) 0.0419(10) 0.0800(14) -0.0297(10) 0.0045(10) -0.0255(9)
N1 0.0229(11) 0.0271(12) 0.0382(13) -0.0119(10) -0.0005(9) -0.0090(9)
N2 0.0265(11) 0.0239(11) 0.0298(11) -0.0069(9) -0.0028(9) -0.0121(9)
N3 0.0285(12) 0.0340(13) 0.0352(13) -0.0148(11) 0.0019(10) -0.0066(10)
N4 0.0311(13) 0.0348(13) 0.0343(12) -0.0158(11) 0.0049(10) -0.0156(11)
O1 0.0398(12) 0.0346(11) 0.0366(11) -0.0208(9) -0.0018(9) -0.0068(10)
O2 0.0576(14) 0.0217(10) 0.0360(11) -0.0069(9) -0.0054(10) -0.0148(10)
O3 0.0249(10) 0.0308(10) 0.0336(10) -0.0149(8) 0.0023(8) -0.0082(8)
O4 0.0391(12) 0.0476(13) 0.0334(11) -0.0151(10) -0.0034(9) -0.0113(10)
O5 0.0315(12) 0.0224(10) 0.0819(18) -0.0124(11) 0.0100(11) -0.0123(9)
O6 0.0276(11) 0.0240(10) 0.0643(14) -0.0145(10) 0.0093(10) -0.0101(9)
O7 0.0430(12) 0.0318(10) 0.0262(9) -0.0062(8) 0.0033(8) -0.0201(9)
O8 0.0605(15) 0.0555(14) 0.0322(11) -0.0129(10) -0.0026(10) -0.0334(13)
O9 0.0431(12) 0.0330(11) 0.0300(10) -0.0134(9) 0.0046(9) -0.0167(9)
O10 0.0284(10) 0.0260(9) 0.0308(10) -0.0073(8) -0.0020(8) -0.0108(8)
O11 0.0361(11) 0.0189(9) 0.0345(10) -0.0098(8) -0.0028(8) -0.0090(8)
O12 0.0318(11) 0.0352(11) 0.0622(14) -0.0241(11) 0.0022(10) -0.0189(9)
O13 0.0450(12) 0.0251(10) 0.0362(11) -0.0079(9) 0.0029(9) -0.0160(9)
O14 0.134(3) 0.0611(17) 0.0316(12) -0.0105(12) -0.0013(14) -0.0686(19)
O15 0.292(7) 0.125(3) 0.0448(17) -0.010(2) -0.027(3) -0.151(4)

loop_
_atom_type_symbol
_atom_type_description
_atom_type_scat_dispersion_real
_atom_type_scat_dispersion_imag
_atom_type_scat_source
C C 0.0033 0.0016 'International Tables Vol C Tables 4.2.6.8 and 6.1.1.4'
H H 0.0000 0.0000 'International Tables Vol C Tables 4.2.6.8 and 6.1.1.4'
F F 0.0171 0.0103 'International Tables Vol C Tables 4.2.6.8 and 6.1.1.4'
Gd Gd -0.1653 3.9035 'International Tables Vol C Tables 4.2.6.8 and 6.1.1.4'
N N 0.0061 0.0033 'International Tables Vol C Tables 4.2.6.8 and 6.1.1.4'
O O 0.0106 0.0060 'International Tables Vol C Tables 4.2.6.8 and 6.1.1.4'

loop_
_geom_angle_atom_site_label_1
_geom_angle_atom_site_label_2
_geom_angle_atom_site_label_3
_geom_angle
_geom_angle_site_symmetry_1
_geom_angle_site_symmetry_3
O10 Gd1 O3 87.50(7) . 2_657
O10 Gd1 O1 76.87(7) . .
O3 Gd1 O1 144.14(7) 2_657 .
O10 Gd1 O12 149.41(7) . 2_657
O3 Gd1 O12 121.61(7) 2_657 2_657
O1 Gd1 O12 73.64(8) . 2_657
O10 Gd1 O13 134.43(7) . .
O3 Gd1 O13 72.56(7) 2_657 .
O1 Gd1 O13 139.63(7) . .
O12 Gd1 O13 69.63(8) 2_657 .
O10 Gd1 O11 72.39(6) . .
O3 Gd1 O11 70.73(6) 2_657 .
O1 Gd1 O11 73.80(7) . .
O12 Gd1 O11 106.39(7) 2_657 .
O13 Gd1 O11 132.53(7) . .
O10 Gd1 N1 92.06(7) . .
O3 Gd1 N1 140.08(7) 2_657 .
O1 Gd1 N1 73.44(8) . .
O12 Gd1 N1 71.98(7) 2_657 .
O13 Gd1 N1 79.74(8) . .
O11 Gd1 N1 146.16(7) . .
O10 Gd1 N2 65.84(7) . .
O3 Gd1 N2 80.67(7) 2_657 .
O1 Gd1 N2 119.82(8) . .
O12 Gd1 N2 123.75(7) 2_657 .
O13 Gd1 N2 70.64(7) . .
O11 Gd1 N2 129.80(6) . .
N1 Gd1 N2 63.08(7) . .
O10 Gd1 O11 133.58(6) . 2_657
O3 Gd1 O11 85.08(6) 2_657 2_657
O1 Gd1 O11 82.97(7) . 2_657
O12 Gd1 O11 50.02(6) 2_657 2_657
O13 Gd1 O11 86.08(7) . 2_657
O11 Gd1 O11 61.91(7) . 2_657
N1 Gd1 O11 121.53(7) . 2_657
N2 Gd1 O11 155.45(6) . 2_657
O10 Gd1 C48 146.99(7) . 2_657
O3 Gd1 C48 105.71(7) 2_657 2_657
O1 Gd1 C48 74.97(7) . 2_657
O12 Gd1 C48 24.69(7) 2_657 2_657
O13 Gd1 C48 78.57(7) . 2_657
O11 Gd1 C48 83.45(7) . 2_657
N1 Gd1 C48 96.08(8) . 2_657
N2 Gd1 C48 145.10(7) . 2_657
O11 Gd1 C48 25.50(7) 2_657 2_657
O7 Gd2 O9 146.83(7) 2_666 .
O7 Gd2 O2 131.86(8) 2_666 .
O9 Gd2 O2 76.91(7) . .
O7 Gd2 O6 82.32(8) 2_666 .
O9 Gd2 O6 81.47(8) . .
O2 Gd2 O6 138.86(8) . .
O7 Gd2 O14 72.09(8) 2_666 .
O9 Gd2 O14 141.03(7) . .
O2 Gd2 O14 67.01(8) . .
O6 Gd2 O14 116.68(10) . .
O7 Gd2 O5 104.39(9) 2_666 .
O9 Gd2 O5 88.23(9) . .
O2 Gd2 O5 91.80(8) . .
O6 Gd2 O5 52.67(7) . .
O14 Gd2 O5 78.97(10) . .
O7 Gd2 N3 80.47(8) 2_666 .
O9 Gd2 N3 92.38(8) . .
O2 Gd2 N3 78.43(8) . .
O6 Gd2 N3 137.48(8) . .
O14 Gd2 N3 94.30(10) . .
O5 Gd2 N3 169.79(8) . .
O7 Gd2 N4 78.68(7) 2_666 .
O9 Gd2 N4 69.18(7) . .
O2 Gd2 N4 127.09(8) . .
O6 Gd2 N4 74.50(7) . .
O14 Gd2 N4 146.31(9) . .
O5 Gd2 N4 125.29(8) . .
N3 Gd2 N4 64.15(8) . .
O7 Gd2 C33 93.96(8) 2_666 .
O9 Gd2 C33 83.85(8) . .
O2 Gd2 C33 115.94(8) . .
O6 Gd2 C33 26.17(7) . .
O14 Gd2 C33 98.66(10) . .
O5 Gd2 C33 26.50(7) . .
N3 Gd2 C33 163.60(8) . .
N4 Gd2 C33 99.71(8) . .
N1 C1 C2 123.6(3) . .
N1 C1 H1 118.2 . .
C2 C1 H1 118.2 . .
C3 C2 C1 119.2(3) . .
C3 C2 H2 120.4 . .
C1 C2 H2 120.4 . .
C2 C3 C4 119.1(3) . .
C2 C3 H3 120.5 . .
C4 C3 H3 120.5 . .
C3 C4 C12 118.1(3) . .
C3 C4 C5 122.7(3) . .
C12 C4 C5 119.3(3) . .
C6 C5 C4 120.8(3) . .
C6 C5 H5 119.6 . .
C4 C5 H5 119.6 . .
C5 C6 C7 121.6(3) . .
C5 C6 H6 119.2 . .
C7 C6 H6 119.2 . .
C8 C7 C11 117.2(3) . .
C8 C7 C6 123.3(3) . .
C11 C7 C6 119.4(3) . .
C9 C8 C7 119.8(3) . .
C9 C8 H8 120.1 . .
C7 C8 H8 120.1 . .
C8 C9 C10 118.8(3) . .
C8 C9 H9 120.6 . .
C10 C9 H9 120.6 . .
N2 C10 C9 123.5(3) . .
N2 C10 H10 118.2 . .
C9 C10 H10 118.2 . .
N2 C11 C7 122.7(3) . .
N2 C11 C12 118.3(2) . .
C7 C11 C12 119.1(3) . .
N1 C12 C4 122.2(3) . .
N1 C12 C11 118.0(2) . .
C4 C12 C11 119.8(2) . .
N3 C13 C14 123.3(4) . .
N3 C13 H13 118.4 . .
C14 C13 H13 118.4 . .
C15 C14 C13 119.1(4) . .
C15 C14 H14 120.4 . .
C13 C14 H14 120.4 . .
C14 C15 C16 119.6(3) . .
C14 C15 H15 120.2 . .
C16 C15 H15 120.2 . .
C15 C16 C24 117.5(4) . .
C15 C16 C17 123.5(4) . .
C24 C16 C17 119.0(4) . .
C18 C17 C16 121.4(4) . .
C18 C17 H17 119.3 . .
C16 C17 H17 119.3 . .
C17 C18 C19 121.6(4) . .
C17 C18 H18 119.2 . .
C19 C18 H18 119.2 . .
C20 C19 C23 117.6(3) . .
C20 C19 C18 123.5(4) . .
C23 C19 C18 118.8(4) . .
C21 C20 C19 119.6(3) . .
C21 C20 H20 120.2 . .
C19 C20 H20 120.2 . .
C20 C21 C22 119.0(4) . .
C20 C21 H21 120.5 . .
C22 C21 H21 120.5 . .
N4 C22 C21 123.7(3) . .
N4 C22 H22 118.2 . .
C21 C22 H22 118.2 . .
N4 C23 C19 122.2(3) . .
N4 C23 C24 118.1(3) . .
C19 C23 C24 119.7(3) . .
N3 C24 C16 122.5(3) . .
N3 C24 C23 118.1(3) . .
C16 C24 C23 119.4(3) . .
O1 C25 O2 128.2(3) . .
O1 C25 C26 116.2(2) . .
O2 C25 C26 115.6(2) . .
C27 C26 C31 118.5(2) . .
C27 C26 C25 122.3(2) . .
C31 C26 C25 119.2(2) . .
F1 C27 C26 121.0(3) . .
F1 C27 C28 116.9(3) . .
C26 C27 C28 122.0(3) . .
F2 C28 C29 120.1(3) . .
F2 C28 C27 120.8(3) . .
C29 C28 C27 119.1(3) . .
F3 C29 C30 120.9(3) . .
F3 C29 C28 119.8(3) . .
C30 C29 C28 119.3(3) . .
F4 C30 C29 118.5(3) . .
F4 C30 C31 119.2(3) . .
C29 C30 C31 122.2(3) . .
C30 C31 C26 118.7(3) . .
C30 C31 C32 120.7(2) . .
C26 C31 C32 120.5(2) . .
O4 C32 O3 126.7(3) . .
O4 C32 C31 118.7(2) . .
O3 C32 C31 114.7(2) . .
O6 C33 O5 120.2(3) . .
O6 C33 C34 118.0(2) . .
O5 C33 C34 121.9(3) . .
O6 C33 Gd2 58.66(14) . .
O5 C33 Gd2 61.52(15) . .
C34 C33 Gd2 176.4(2) . .
C35 C34 C39 117.9(3) . .
C35 C34 C33 122.1(3) . .
C39 C34 C33 120.0(2) . .
F5 C35 C36 116.4(3) . .
F5 C35 C34 121.8(3) . .
C36 C35 C34 121.6(3) . .
F6 C36 C35 120.2(3) . .
F6 C36 C37 118.9(3) . .
C35 C36 C37 120.9(3) . .
F7 C37 C36 121.0(3) . .
F7 C37 C38 120.7(3) . .
C36 C37 C38 118.2(3) . .
F8 C38 C39 120.0(3) . .
F8 C38 C37 117.3(3) . .
C39 C38 C37 122.6(3) . .
C38 C39 C34 118.7(3) . .
C38 C39 C40 115.7(2) . .
C34 C39 C40 125.5(2) . .
O8 C40 O7 126.5(3) . .
O8 C40 C39 117.7(2) . .
O7 C40 C39 115.6(2) . .
O9 C41 O10 126.0(3) . .
O9 C41 C42 117.9(2) . .
O10 C41 C42 116.1(2) . .
C43 C42 C47 119.8(3) . .
C43 C42 C41 118.2(2) . .
C47 C42 C41 122.0(2) . .
F12 C43 C44 118.5(2) . .
F12 C43 C42 120.1(3) . .
C44 C43 C42 121.4(3) . .
F11 C44 C45 120.1(3) . .
F11 C44 C43 120.5(3) . .
C45 C44 C43 119.4(2) . .
F10 C45 C44 120.4(3) . .
F10 C45 C46 119.9(3) . .
C44 C45 C46 119.7(3) . .
F9 C46 C47 122.3(2) . .
F9 C46 C45 115.9(3) . .
C47 C46 C45 121.8(3) . .
C46 C47 C42 117.9(2) . .
C46 C47 C48 121.4(2) . .
C42 C47 C48 120.7(2) . .
O12 C48 O11 121.8(2) . .
O12 C48 C47 117.9(2) . .
O11 C48 C47 120.3(2) . .
O12 C48 Gd1 54.00(14) . 2_657
O11 C48 Gd1 68.42(14) . 2_657
C47 C48 Gd1 168.22(19) . 2_657
C1 N1 C12 117.7(3) . .
C1 N1 Gd1 121.94(19) . .
C12 N1 Gd1 120.08(18) . .
C10 N2 C11 117.9(2) . .
C10 N2 Gd1 122.44(18) . .
C11 N2 Gd1 118.75(17) . .
C13 N3 C24 118.0(3) . .
C13 N3 Gd2 121.2(2) . .
C24 N3 Gd2 120.85(19) . .
C22 N4 C23 117.8(3) . .
C22 N4 Gd2 123.4(2) . .
C23 N4 Gd2 118.60(19) . .
C25 O1 Gd1 152.8(2) . .
C25 O2 Gd2 155.60(19) . .
C32 O3 Gd1 145.28(18) . 2_657
C33 O5 Gd2 91.98(17) . .
C33 O6 Gd2 95.17(16) . .
C40 O7 Gd2 167.6(2) . 2_666
C41 O9 Gd2 155.32(19) . .
C41 O10 Gd1 125.22(16) . .
C48 O11 Gd1 138.83(17) . .
C48 O11 Gd1 86.09(15) . 2_657
Gd1 O11 Gd1 118.09(7) . 2_657
C48 O12 Gd1 101.31(17) . 2_657
Gd1 O13 H13A 117.4 . .
Gd1 O13 H13B 112.7 . .
H13A O13 H13B 117.2 . .
Gd2 O14 H14A 122.7 . .
Gd2 O14 H14B 121.6 . .
H14A O14 H14B 115.6 . .
H15A O15 H15B 111.9 . .

loop_
_geom_bond_atom_site_label_1
_geom_bond_atom_site_label_2
_geom_bond_distance
_geom_bond_site_symmetry_2
Gd1 O10 2.3540(19) .
Gd1 O3 2.3544(19) 2_657
Gd1 O1 2.381(2) .
Gd1 O12 2.416(2) 2_657
Gd1 O13 2.427(2) .
Gd1 O11 2.580(2) .
Gd1 N1 2.584(2) .
Gd1 N2 2.616(2) .
Gd1 O11 2.7298(19) 2_657
Gd1 C48 2.929(3) 2_657
Gd2 O7 2.2642(19) 2_666
Gd2 O9 2.2980(19) .
Gd2 O2 2.389(2) .
Gd2 O6 2.418(2) .
Gd2 O14 2.420(2) .
Gd2 O5 2.480(2) .
Gd2 N3 2.532(2) .
Gd2 N4 2.583(2) .
Gd2 C33 2.819(3) .
C1 N1 1.322(4) .
C1 C2 1.393(4) .
C1 H1 0.9300 .
C2 C3 1.366(5) .
C2 H2 0.9300 .
C3 C4 1.398(5) .
C3 H3 0.9300 .
C4 C12 1.409(4) .
C4 C5 1.438(4) .
C5 C6 1.343(5) .
C5 H5 0.9300 .
C6 C7 1.428(4) .
C6 H6 0.9300 .
C7 C8 1.403(5) .
C7 C11 1.413(4) .
C8 C9 1.360(5) .
C8 H8 0.9300 .
C9 C10 1.400(4) .
C9 H9 0.9300 .
C10 N2 1.321(4) .
C10 H10 0.9300 .
C11 N2 1.353(3) .
C11 C12 1.441(4) .
C12 N1 1.359(3) .
C13 N3 1.323(4) .
C13 C14 1.394(5) .
C13 H13 0.9300 .
C14 C15 1.360(6) .
C14 H14 0.9300 .
C15 C16 1.400(6) .
C15 H15 0.9300 .
C16 C24 1.407(4) .
C16 C17 1.438(6) .
C17 C18 1.330(7) .
C17 H17 0.9300 .
C18 C19 1.432(6) .
C18 H18 0.9300 .
C19 C20 1.404(6) .
C19 C23 1.412(4) .
C20 C21 1.359(6) .
C20 H20 0.9300 .
C21 C22 1.398(5) .
C21 H21 0.9300 .
C22 N4 1.319(4) .
C22 H22 0.9300 .
C23 N4 1.363(4) .
C23 C24 1.438(4) .
C24 N3 1.353(4) .
C25 O1 1.229(3) .
C25 O2 1.244(3) .
C25 C26 1.532(4) .
C26 C27 1.367(4) .
C26 C31 1.401(4) .
C27 F1 1.344(3) .
C27 C28 1.385(4) .
C28 F2 1.342(4) .
C28 C29 1.380(5) .
C29 F3 1.338(3) .
C29 C30 1.359(5) .
C30 F4 1.351(3) .
C30 C31 1.383(4) .
C31 C32 1.512(4) .
C32 O4 1.243(3) .
C32 O3 1.255(3) .
C33 O6 1.249(3) .
C33 O5 1.259(3) .
C33 C34 1.492(4) .
C34 C35 1.391(4) .
C34 C39 1.414(4) .
C35 F5 1.335(4) .
C35 C36 1.364(5) .
C36 F6 1.355(4) .
C36 C37 1.369(5) .
C37 F7 1.341(4) .
C37 C38 1.383(4) .
C38 F8 1.351(3) .
C38 C39 1.370(4) .
C39 C40 1.526(4) .
C40 O8 1.222(3) .
C40 O7 1.256(3) .
C41 O9 1.236(3) .
C41 O10 1.244(3) .
C41 C42 1.515(4) .
C42 C43 1.374(4) .
C42 C47 1.399(4) .
C43 F12 1.344(3) .
C43 C44 1.373(4) .
C44 F11 1.337(3) .
C44 C45 1.369(4) .
C45 F10 1.343(3) .
C45 C46 1.379(4) .
C46 F9 1.347(3) .
C46 C47 1.378(4) .
C47 C48 1.498(3) .
C48 O12 1.248(3) .
C48 O11 1.264(3) .
C48 Gd1 2.929(2) 2_657
O3 Gd1 2.3545(19) 2_657
O7 Gd2 2.2642(19) 2_666
O11 Gd1 2.7298(19) 2_657
O12 Gd1 2.416(2) 2_657
O13 H13A 0.8237 .
O13 H13B 0.8434 .
O14 H14A 0.8377 .
O14 H14B 0.8418 .
O15 H15A 0.8284 .
O15 H15B 0.8294 .

loop_
_geom_torsion_atom_site_label_1
_geom_torsion_atom_site_label_2
_geom_torsion_atom_site_label_3
_geom_torsion_atom_site_label_4
_geom_torsion
_geom_torsion_site_symmetry_1
_geom_torsion_site_symmetry_4
N1 C1 C2 C3 -0.7(6) . .
C1 C2 C3 C4 0.6(6) . .
C2 C3 C4 C12 1.2(5) . .
C2 C3 C4 C5 -178.3(3) . .
C3 C4 C5 C6 -179.5(3) . .
C12 C4 C5 C6 0.9(5) . .
C4 C5 C6 C7 1.9(5) . .
C5 C6 C7 C8 176.0(3) . .
C5 C6 C7 C11 -2.6(5) . .
C11 C7 C8 C9 1.4(5) . .
C6 C7 C8 C9 -177.3(3) . .
C7 C8 C9 C10 -3.6(5) . .
C8 C9 C10 N2 3.5(5) . .
C8 C7 C11 N2 1.4(4) . .
C6 C7 C11 N2 -179.9(3) . .
C8 C7 C11 C12 -178.2(3) . .
C6 C7 C11 C12 0.5(4) . .
C3 C4 C12 N1 -3.2(4) . .
C5 C4 C12 N1 176.3(3) . .
C3 C4 C12 C11 177.5(3) . .
C5 C4 C12 C11 -3.0(4) . .
N2 C11 C12 N1 3.3(4) . .
C7 C11 C12 N1 -177.1(2) . .
N2 C11 C12 C4 -177.3(2) . .
C7 C11 C12 C4 2.2(4) . .
N3 C13 C14 C15 0.1(6) . .
C13 C14 C15 C16 0.3(6) . .
C14 C15 C16 C24 -1.0(5) . .
C14 C15 C16 C17 177.5(4) . .
C15 C16 C17 C18 -179.9(4) . .
C24 C16 C17 C18 -1.5(7) . .
C16 C17 C18 C19 -0.3(8) . .
C17 C18 C19 C20 -178.8(5) . .
C17 C18 C19 C23 0.7(7) . .
C23 C19 C20 C21 -0.3(7) . .
C18 C19 C20 C21 179.2(5) . .
C19 C20 C21 C22 0.5(7) . .
C20 C21 C22 N4 -0.2(7) . .
C20 C19 C23 N4 -0.1(5) . .
C18 C19 C23 N4 -179.6(4) . .
C20 C19 C23 C24 -179.7(3) . .
C18 C19 C23 C24 0.8(5) . .
C15 C16 C24 N3 1.2(5) . .
C17 C16 C24 N3 -177.3(3) . .
C15 C16 C24 C23 -178.6(3) . .
C17 C16 C24 C23 2.9(5) . .
N4 C23 C24 N3 -2.0(4) . .
C19 C23 C24 N3 177.6(3) . .
N4 C23 C24 C16 177.8(3) . .
C19 C23 C24 C16 -2.6(5) . .
O1 C25 C26 C27 -63.2(4) . .
O2 C25 C26 C27 118.0(3) . .
O1 C25 C26 C31 115.4(3) . .
O2 C25 C26 C31 -63.5(3) . .
C31 C26 C27 F1 178.0(3) . .
C25 C26 C27 F1 -3.5(4) . .
C31 C26 C27 C28 -1.5(4) . .
C25 C26 C27 C28 177.0(3) . .
F1 C27 C28 F2 3.1(5) . .
C26 C27 C28 F2 -177.4(3) . .
F1 C27 C28 C29 -178.5(3) . .
C26 C27 C28 C29 1.0(5) . .
F2 C28 C29 F3 -1.1(5) . .
C27 C28 C29 F3 -179.5(3) . .
F2 C28 C29 C30 178.2(3) . .
C27 C28 C29 C30 -0.2(5) . .
F3 C29 C30 F4 1.0(5) . .
C28 C29 C30 F4 -178.2(3) . .
F3 C29 C30 C31 179.2(3) . .
C28 C29 C30 C31 0.0(5) . .
F4 C30 C31 C26 177.7(3) . .
C29 C30 C31 C26 -0.5(5) . .
F4 C30 C31 C32 -0.4(4) . .
C29 C30 C31 C32 -178.6(3) . .
C27 C26 C31 C30 1.3(4) . .
C25 C26 C31 C30 -177.3(3) . .
C27 C26 C31 C32 179.4(3) . .
C25 C26 C31 C32 0.8(4) . .
C30 C31 C32 O4 -73.7(4) . .
C26 C31 C32 O4 108.3(3) . .
C30 C31 C32 O3 106.4(3) . .
C26 C31 C32 O3 -71.7(3) . .
O6 C33 C34 C35 166.3(3) . .
O5 C33 C34 C35 -13.7(4) . .
O6 C33 C34 C39 -13.6(4) . .
O5 C33 C34 C39 166.4(3) . .
C39 C34 C35 F5 176.9(3) . .
C33 C34 C35 F5 -3.0(5) . .
C39 C34 C35 C36 0.3(5) . .
C33 C34 C35 C36 -179.6(3) . .
F5 C35 C36 F6 2.5(5) . .
C34 C35 C36 F6 179.3(3) . .
F5 C35 C36 C37 -178.0(3) . .
C34 C35 C36 C37 -1.2(5) . .
F6 C36 C37 F7 -1.4(5) . .
C35 C36 C37 F7 179.0(3) . .
F6 C36 C37 C38 -179.6(3) . .
C35 C36 C37 C38 0.8(5) . .
F7 C37 C38 F8 0.8(5) . .
C36 C37 C38 F8 179.0(3) . .
F7 C37 C38 C39 -177.8(3) . .
C36 C37 C38 C39 0.4(5) . .
F8 C38 C39 C34 -179.8(3) . .
C37 C38 C39 C34 -1.2(5) . .
F8 C38 C39 C40 0.3(4) . .
C37 C38 C39 C40 178.9(3) . .
C35 C34 C39 C38 0.9(4) . .
C33 C34 C39 C38 -179.3(3) . .
C35 C34 C39 C40 -179.3(3) . .
C33 C34 C39 C40 0.6(4) . .
C38 C39 C40 O8 85.1(3) . .
C34 C39 C40 O8 -94.8(4) . .
C38 C39 C40 O7 -89.8(3) . .
C34 C39 C40 O7 90.3(3) . .
O9 C41 C42 C43 -89.5(3) . .
O10 C41 C42 C43 87.6(3) . .
O9 C41 C42 C47 89.9(3) . .
O10 C41 C42 C47 -93.0(3) . .
C47 C42 C43 F12 -178.8(2) . .
C41 C42 C43 F12 0.7(4) . .
C47 C42 C43 C44 1.6(4) . .
C41 C42 C43 C44 -178.9(3) . .
F12 C43 C44 F11 -0.2(4) . .
C42 C43 C44 F11 179.4(3) . .
F12 C43 C44 C45 179.3(3) . .
C42 C43 C44 C45 -1.1(4) . .
F11 C44 C45 F10 -1.2(5) . .
C43 C44 C45 F10 179.3(3) . .
F11 C44 C45 C46 178.9(3) . .
C43 C44 C45 C46 -0.6(5) . .
F10 C45 C46 F9 0.5(4) . .
C44 C45 C46 F9 -179.6(3) . .
F10 C45 C46 C47 -178.1(3) . .
C44 C45 C46 C47 1.9(5) . .
F9 C46 C47 C42 -179.8(3) . .
C45 C46 C47 C42 -1.4(4) . .
F9 C46 C47 C48 -0.4(4) . .
C45 C46 C47 C48 178.0(3) . .
C43 C42 C47 C46 -0.4(4) . .
C41 C42 C47 C46 -179.8(2) . .
C43 C42 C47 C48 -179.8(2) . .
C41 C42 C47 C48 0.8(4) . .
C46 C47 C48 O12 26.1(4) . .
C42 C47 C48 O12 -154.4(3) . .
C46 C47 C48 O11 -153.7(3) . .
C42 C47 C48 O11 25.8(4) . .
C46 C47 C48 Gd1 -17.9(11) . 2_657
C42 C47 C48 Gd1 161.5(8) . 2_657
C2 C1 N1 C12 -1.3(5) . .
C2 C1 N1 Gd1 173.0(3) . .
C4 C12 N1 C1 3.2(4) . .
C11 C12 N1 C1 -177.5(3) . .
C4 C12 N1 Gd1 -171.2(2) . .
C11 C12 N1 Gd1 8.1(3) . .
C9 C10 N2 C11 -0.8(4) . .
C9 C10 N2 Gd1 -169.5(2) . .
C7 C11 N2 C10 -1.6(4) . .
C12 C11 N2 C10 177.9(2) . .
C7 C11 N2 Gd1 167.5(2) . .
C12 C11 N2 Gd1 -12.9(3) . .
C14 C13 N3 C24 0.1(5) . .
C14 C13 N3 Gd2 -178.7(3) . .
C16 C24 N3 C13 -0.8(4) . .
C23 C24 N3 C13 179.0(3) . .
C16 C24 N3 Gd2 178.0(2) . .
C23 C24 N3 Gd2 -2.2(3) . .
C21 C22 N4 C23 -0.1(5) . .
C21 C22 N4 Gd2 174.4(3) . .
C19 C23 N4 C22 0.3(5) . .
C24 C23 N4 C22 179.9(3) . .
C19 C23 N4 Gd2 -174.5(3) . .
C24 C23 N4 Gd2 5.1(3) . .
O2 C25 O1 Gd1 59.8(6) . .
C26 C25 O1 Gd1 -118.9(4) . .
O1 C25 O2 Gd2 32.9(7) . .
C26 C25 O2 Gd2 -148.4(4) . .
O4 C32 O3 Gd1 -23.5(5) . 2_657
C31 C32 O3 Gd1 156.4(2) . 2_657
O6 C33 O5 Gd2 1.6(3) . .
C34 C33 O5 Gd2 -178.5(2) . .
O5 C33 O6 Gd2 -1.6(3) . .
C34 C33 O6 Gd2 178.4(2) . .
O8 C40 O7 Gd2 -169.8(7) . 2_666
C39 C40 O7 Gd2 4.5(11) . 2_666
O10 C41 O9 Gd2 111.0(5) . .
C42 C41 O9 Gd2 -72.2(5) . .
O9 C41 O10 Gd1 -100.1(3) . .
C42 C41 O10 Gd1 83.0(3) . .
O12 C48 O11 Gd1 -138.3(2) . .
C47 C48 O11 Gd1 41.5(4) . .
Gd1 C48 O11 Gd1 -129.7(2) 2_657 .
O12 C48 O11 Gd1 -8.6(3) . 2_657
C47 C48 O11 Gd1 171.2(2) . 2_657
O11 C48 O12 Gd1 9.9(3) . 2_657
C47 C48 O12 Gd1 -169.90(19) . 2_657
